data_2000802
loop_
_publ_author_name
'Ogawa, K.'
'Yoshimura, S.'
'Kaji, M.'
'Kagawa, H.'
'Kakuta, A.'

_publ_contact_author
;
     Dr Keiichiro Ogawa
     Department of Chemistry
     The College of Arts and Sciences
     The University of Tokyo
     Komaba, Meguro-ku
     Tokyo
     153 Japan
;
_publ_section_title
;
 16-(<i>p</i>-Butoxybenzylidene)androsta-1,4-diene-3,17-dione
;
_journal_issue 7
_journal_name_full 'Acta Crystallographica Section C'
_journal_page_first 1359
_journal_page_last 1361
_journal_paper_doi 10.1107/S0108270192003925
_journal_volume 48
_journal_year 1992
_chemical_formula_moiety 'C30 H36 O3'
_chemical_formula_sum 'C30 H36 O3'
_chemical_formula_weight 444.61
_chemical_name_systematic '                      16-(p-butoxybenzylidene)androsta-1,4-diene-3,17-dione'
_space_group_IT_number 19
_symmetry_cell_setting orthorhombic
_symmetry_space_group_name_Hall 'P 2ac 2ab'
_symmetry_space_group_name_H-M 'P 21 21 21'
_audit_creation_method from_xtal_archive_file_using_CIFIO
_cell_angle_alpha 90.00000
_cell_angle_beta 90.00000
_cell_angle_gamma 90.00000
_cell_formula_units_Z 4
_cell_length_a 10.928(4)
_cell_length_b 37.398(4)
_cell_length_c 6.139(4)
_cell_measurement_reflns_used 25
_cell_measurement_temperature 297
_cell_measurement_theta_max 72.5
_cell_measurement_theta_min 49.7
_cell_volume 2508.9(19)
_computing_cell_refinement MSC/AFC
_computing_data_collection 'Rigaku AFC6A, MSC/AFC diffractometer control software'
_computing_data_reduction xtal_DIFDAT
_computing_molecular_graphics xtal_ORTEP
_computing_publication_material xtal_BONDLA_CIFIO
_computing_structure_refinement xtal_CRYLSQ
_computing_structure_solution 'Shelxs86 (Sheldrick, 1986)'
_diffrn_ambient_temperature 297
_diffrn_measurement_device 'Rigaku AFC6A'
_diffrn_measurement_method \q/2\q
_diffrn_radiation_monochromator graphite
_diffrn_radiation_source xray_tube
_diffrn_radiation_wavelength 1.54184
_diffrn_reflns_av_R_equivalents .004
_diffrn_reflns_av_sigmaI/netI .006
_diffrn_reflns_limit_h_max 12
_diffrn_reflns_limit_h_min -11
_diffrn_reflns_limit_k_max 42
_diffrn_reflns_limit_k_min -27
_diffrn_reflns_limit_l_max 6
_diffrn_reflns_limit_l_min -3
_diffrn_reflns_number 2246
_diffrn_reflns_reduction_process perpendicular_monochr_Lp
_diffrn_reflns_theta_max 60
_diffrn_reflns_theta_min 2.36
_diffrn_standards_decay_% 0
_diffrn_standards_interval_count 150
_diffrn_standards_number 3
_exptl_absorpt_coefficient_mu 0.55
_exptl_absorpt_correction_type none
_exptl_absorpt_process_details 'Absorption correction not applied'
_exptl_crystal_colour colourless
_exptl_crystal_density_diffrn 1.177
_exptl_crystal_density_meas 1.124
_exptl_crystal_description rectangular
_exptl_crystal_F_000 960.0
_exptl_crystal_size_max 0.45
_exptl_crystal_size_mid 0.4
_exptl_crystal_size_min 0.4
_refine_diff_density_max .176
_refine_diff_density_min -.267
_refine_ls_abs_structure_Flack 0
_refine_ls_extinction_method none
_refine_ls_goodness_of_fit_all 2.441
_refine_ls_goodness_of_fit_obs 2.58
_refine_ls_hydrogen_treatment 'Bond lengths and angles restrained'
_refine_ls_matrix_type full
_refine_ls_number_constraints 0
_refine_ls_number_parameters 442
_refine_ls_number_reflns 1922
_refine_ls_number_restraints 72
_refine_ls_R_factor_all .057
_refine_ls_R_factor_obs .05
_refine_ls_shift/esd_max .507
_refine_ls_shift/esd_mean .057
_refine_ls_structure_factor_coef F
_refine_ls_weighting_details w=1/(\s^2^(F)+0.0002F^2^)
_refine_ls_weighting_scheme calc
_refine_ls_wR_factor_all .059
_refine_ls_wR_factor_obs .058
_reflns_number_observed 1922
_reflns_number_total 2189
_reflns_observed_criterion refl_observed_if_Inet_>_2.000_\s(Inet)
_cod_data_source_file hl1004.cif
_cod_data_source_block k953b
_cod_depositor_comments
;
The following automatic conversions were performed:

'_refine_ls_weighting_scheme' value 'calc w=1/(\s^2^(F)+0.0002F^2^)'
was changed to 'calc'. New tag '_refine_ls_weighting_details' was
created. The value of the new tag was set to
'w=1/(\s^2^(F)+0.0002F^2^)'.

Automatic conversion script
Id: cif_fix_values 3143 2015-03-26 13:38:13Z robertas 
;
_cod_original_cell_volume 2509(2)
_cod_original_sg_symbol_Hall P_2ac_2ab
_cod_database_code 2000802

loop_
_symmetry_equiv_pos_as_xyz
+x,+y,+z
1/2-x,-y,1/2+z
1/2+x,1/2-y,-z
-x,1/2+y,1/2-z

loop_
_atom_site_aniso_label
_atom_site_aniso_U_11
_atom_site_aniso_U_22
_atom_site_aniso_U_33
_atom_site_aniso_U_12
_atom_site_aniso_U_13
_atom_site_aniso_U_23
C1 .082(3) .064(2) .063(3) -.005(2) -.001(2) -.007(2)
C2 .097(3) .070(3) .076(3) .009(3) .015(3) -.008(3)
C3 .076(3) .068(3) .114(4) .006(2) .021(3) .005(3)
C4 .056(2) .069(3) .099(4) -.002(2) -.009(3) .009(3)
C5 .057(2) .057(2) .058(2) -.005(2) -.003(2) .009(2)
C6 .061(2) .059(2) .063(3) -.005(2) -.017(2) .007(2)
C7 .057(2) .053(2) .058(2) -.006(2) -.011(2) .007(2)
C8 .046(2) .057(2) .035(2) -.005(2) .001(2) .004(2)
C9 .045(2) .062(2) .037(2) .000(2) .003(2) -.001(2)
C10 .054(2) .058(2) .046(2) -.006(2) .001(2) -.002(2)
C11 .047(2) .059(2) .035(2) .000(2) .005(2) .005(2)
C12 .050(2) .067(2) .041(2) .003(2) -.005(2) .002(2)
C13 .067(3) .087(3) .046(2) .006(2) -.016(2) -.005(2)
C14 .064(2) .075(3) .050(2) .003(2) -.010(2) -.010(2)
C15 .047(2) .058(2) .050(2) -.002(2) -.002(2) .007(2)
C16 .054(2) .065(2) .048(2) .004(2) .001(2) .013(2)
C17 .061(2) .081(3) .049(2) .014(2) .003(2) .007(2)
C18 .066(3) .069(3) .068(3) -.013(2) .006(2) .001(3)
C19 .046(2) .085(3) .067(3) .000(2) .000(2) -.004(3)
C20 .062(2) .070(3) .055(2) .012(2) .007(2) .018(2)
C21 .057(2) .058(2) .062(2) .010(2) .007(2) .019(2)
C22 .065(2) .053(2) .071(3) .006(2) -.002(2) .017(2)
C23 .064(2) .052(2) .086(3) .008(2) -.005(3) .015(2)
C24 .057(2) .052(2) .097(4) .005(2) .009(3) .012(3)
C25 .113(4) .053(2) .086(3) .004(3) .017(3) .025(3)
C26 .101(4) .068(3) .071(3) .017(3) .011(3) .024(3)
C27 .110(4) .045(2) .140(5) .003(2) .016(5) .014(3)
C28 .124(5) .047(3) .159(6) .005(3) .019(6) -.005(4)
C29 .153(7) .072(4) .280(10) .010(4) -.030(10) -.060(7)
C30 .230(10) .098(5) .220(10) -.018(7) -.040(10) -.052(7)
O1 .088(2) .102(2) .178(4) .025(2) .033(3) -.014(3)
O2 .110(2) .099(2) .050(2) .021(2) -.023(2) .020(2)
O3 .084(2) .0460(10) .114(3) .0030(10) .001(2) .010(2)

loop_
_atom_site_label
_atom_site_fract_x
_atom_site_fract_y
_atom_site_fract_z
_atom_site_U_iso_or_equiv
_atom_site_thermal_displace_type
_atom_site_calc_flag
_atom_site_calc_attached_atom
C1 .3082(5) .08860(10) .5591(8) .070(3) Uani ? ?
C2 .4073(5) .06940(10) .5104(9) .081(3) Uani ? ?
C3 .5195(5) .07280(10) .6310(10) .086(3) Uani ? ?
C4 .5190(4) .09840(10) .8080(10) .075(3) Uani ? ?
C5 .4218(3) .11820(10) .8585(7) .057(2) Uani ? ?
C6 .4265(4) .14620(10) 1.0369(8) .061(2) Uani ? ?
C7 .4018(4) .18310(10) .9354(7) .056(2) Uani ? ?
C8 .2818(3) .18395(9) .8097(6) .046(2) Uani ? ?
C9 .2751(3) .15351(9) .6393(6) .048(2) Uani ? ?
C10 .3020(3) .11556(9) .7392(6) .053(2) Uani ? ?
C11 .2641(3) .21898(9) .6887(6) .047(2) Uani ? ?
C12 .1417(3) .22120(10) .5666(6) .053(2) Uani ? ?
C13 .1341(4) .19140(10) .3998(7) .067(3) Uani ? ?
C14 .1559(4) .15510(10) .5079(7) .063(2) Uani ? ?
C15 .2746(4) .25553(9) .8033(7) .052(2) Uani ? ?
C16 .2185(3) .28080(10) .6394(6) .056(2) Uani ? ?
C17 .1501(4) .25870(10) .4749(7) .064(2) Uani ? ?
C18 .2000(4) .10350(10) .8960(8) .068(3) Uani ? ?
C19 .0305(4) .22100(10) .7212(8) .066(3) Uani ? ?
C20 .2175(4) .31640(10) .6229(7) .063(2) Uani ? ?
C21 .2676(3) .34360(10) .7646(7) .059(2) Uani ? ?
C22 .3098(4) .33710(10) .9767(8) .063(2) Uani ? ?
C23 .3520(4) .36420(10) 1.1071(9) .067(3) Uani ? ?
C24 .3505(4) .39960(10) 1.0351(9) .068(3) Uani ? ?
C25 .3077(5) .40660(10) .8261(9) .084(3) Uani ? ?
C26 .2676(6) .37950(10) .7008(9) .080(3) Uani ? ?
C27 .3741(6) .46160(10) 1.1320(10) .098(4) Uani ? ?
C28 .4114(7) .48260(10) 1.3260(10) .110(5) Uani ? ?
C29 .5406(9) .4773(2) 1.383(3) .170(8) Uani ? ?
C30 .5930(10) .4992(3) 1.564(2) .182(9) Uani ? ?
O1 .6100(3) .05480(9) .5861(9) .122(3) Uani ? ?
O2 .1126(3) .26883(8) .2979(5) .086(2) Uani ? ?
O3 .3904(3) .42417(7) 1.1827(6) .081(2) Uani ? ?
H1 .232(4) .0851(9) .480(6) .09(2) Uiso ? ?
H2 .406(2) .0520(10) .370(10) .14(2) Uiso ? ?
H4 .592(3) .1036(7) .879(5) .060(10) Uiso ? ?
H61 .361(4) .1412(8) 1.150(7) .090(10) Uiso ? ?
H62 .507(3) .1454(7) 1.109(5) .070(10) Uiso ? ?
H71 .397(3) .2011(8) 1.051(5) .070(10) Uiso ? ?
H72 .472(3) .1894(6) .832(7) .070(10) Uiso ? ?
H8 .218(2) .1811(8) .900(4) .043(9) Uiso ? ?
H9 .343(3) .1559(6) .543(5) .046(9) Uiso ? ?
H11 .323(3) .2210(5) .589(5) .044(9) Uiso ? ?
H131 .056(3) .1920(7) .331(6) .070(10) Uiso ? ?
H132 .198(4) .1958(7) .280(6) .080(10) Uiso ? ?
H141 .084(3) .1494(6) .616(7) .080(10) Uiso ? ?
H142 .150(4) .1344(8) .385(6) .080(10) Uiso ? ?
H151 .224(4) .2557(5) .932(7) .080(10) Uiso ? ?
H152 .358(3) .2616(5) .818(5) .033(7) Uiso ? ?
H181 .186(3) .1220(10) 1.004(8) .11(2) Uiso ? ?
H182 .118(3) .1000(10) .808(4) .090(10) Uiso ? ?
H183 .218(3) .0800(10) .950(7) .10(2) Uiso ? ?
H191 -.042(3) .2250(10) .640(4) .090(10) Uiso ? ?
H192 .016(3) .1970(10) .775(7) .10(2) Uiso ? ?
H193 .036(2) .2410(10) .821(7) .09(2) Uiso ? ?
H20 .172(4) .3281(7) .492(9) .12(2) Uiso ? ?
H22 .310(4) .3140(10) 1.032(4) .090(10) Uiso ? ?
H23 .377(4) .3596(5) 1.256(7) .080(10) Uiso ? ?
H25 .308(4) .4300(10) .771(5) .10(2) Uiso ? ?
H26 .231(4) .3833(4) .601(8) .08(2) Uiso ? ?
H271 .435(5) .4670(10) 1.004(8) .13(2) Uiso ? ?
H272 .280(5) .4650(10) 1.107(6) .13(2) Uiso ? ?
H281 .397(4) .5100(10) 1.295(4) .080(10) Uiso ? ?
H282 .356(5) .4760(10) 1.457(8) .13(3) Uiso ? ?
H291 .557(2) .454(2) 1.390(10) .16(3) Uiso ? ?
H292 .594(4) .483(3) 1.250(10) .27(7) Uiso ? ?
H301 .581(7) .524(2) 1.535(8) .18(3) Uiso ? ?
H302 .523(7) .502(3) 1.700(10) .30(8) Uiso ? ?
H303 .660(10) .485(2) 1.64(2) .40(10) Uiso ? ?

loop_
_atom_type_symbol
_atom_type_description
_atom_type_scat_dispersion_real
_atom_type_scat_dispersion_imag
_atom_type_scat_source
C ? .017 .009 IntTabIV_Table_2.2B
H ? 0 0 IntTabIV_Table_2.2B
O ? .047 .032 IntTabIV_Table_2.2B

loop_
_geom_angle_atom_site_label_1
_geom_angle_atom_site_label_2
_geom_angle_atom_site_label_3
_geom_angle_site_symmetry_1
_geom_angle_site_symmetry_2
_geom_angle_site_symmetry_3
_geom_angle
_geom_angle_publ_flag
C2 C1 C10 . . . 124.4(4) ?
C2 C1 H1 . . . 121(2) ?
C10 C1 H1 . . . 115(2) ?
C1 C2 C3 . . . 122.0(5) ?
C1 C2 H2 . . . 120(2) ?
C3 C2 H2 . . . 118(2) ?
C2 C3 C4 . . . 116.1(4) ?
C2 C3 O1 . . . 121.6(5) ?
C4 C3 O1 . . . 122.2(5) ?
C3 C4 C5 . . . 123.0(4) ?
C3 C4 H4 . . . 119(2) ?
C5 C4 H4 . . . 118(2) ?
C4 C5 C6 . . . 121.7(4) ?
C4 C5 C10 . . . 123.1(4) ?
C6 C5 C10 . . . 115.2(3) ?
C5 C6 C7 . . . 108.8(4) ?
C5 C6 H61 . . . 110(2) ?
C5 C6 H62 . . . 109(2) ?
C7 C6 H61 . . . 108(2) ?
C7 C6 H62 . . . 112(2) ?
H61 C6 H62 . . . 109(3) ?
C6 C7 C8 . . . 112.1(3) ?
C6 C7 H71 . . . 109(2) ?
C6 C7 H72 . . . 109.0(10) ?
C8 C7 H71 . . . 108(2) ?
C8 C7 H72 . . . 109(2) ?
H71 C7 H72 . . . 110(3) ?
C7 C8 C9 . . . 111.6(3) ?
C7 C8 C11 . . . 112.1(3) ?
C7 C8 H8 . . . 111(2) ?
C9 C8 C11 . . . 107.3(3) ?
C9 C8 H8 . . . 107(2) ?
C11 C8 H8 . . . 108(2) ?
C8 C9 C10 . . . 113.0(3) ?
C8 C9 C14 . . . 111.6(3) ?
C8 C9 H9 . . . 108(2) ?
C10 C9 C14 . . . 113.4(3) ?
C10 C9 H9 . . . 100.0(10) ?
C14 C9 H9 . . . 110(2) ?
C1 C10 C5 . . . 111.3(3) ?
C1 C10 C9 . . . 109.1(3) ?
C1 C10 C18 . . . 107.3(3) ?
C5 C10 C9 . . . 107.1(3) ?
C5 C10 C18 . . . 110.2(3) ?
C9 C10 C18 . . . 111.8(3) ?
C8 C11 C12 . . . 113.3(3) ?
C8 C11 C15 . . . 122.1(3) ?
C8 C11 H11 . . . 108.0(10) ?
C12 C11 C15 . . . 103.9(3) ?
C12 C11 H11 . . . 107(2) ?
C15 C11 H11 . . . 101.0(10) ?
C11 C12 C13 . . . 109.8(3) ?
C11 C12 C17 . . . 100.3(3) ?
C11 C12 C19 . . . 112.7(3) ?
C13 C12 C17 . . . 115.6(3) ?
C13 C12 C19 . . . 111.7(3) ?
C17 C12 C19 . . . 106.2(3) ?
C12 C13 C14 . . . 110.5(4) ?
C12 C13 H131 . . . 109(2) ?
C12 C13 H132 . . . 109(2) ?
C14 C13 H131 . . . 111(2) ?
C14 C13 H132 . . . 110(2) ?
H131 C13 H132 . . . 107(3) ?
C9 C14 C13 . . . 113.2(3) ?
C9 C14 H141 . . . 107(2) ?
C9 C14 H142 . . . 113(2) ?
C13 C14 H141 . . . 110(2) ?
C13 C14 H142 . . . 109(2) ?
H141 C14 H142 . . . 105(3) ?
C11 C15 C16 . . . 102.7(3) ?
C11 C15 H151 . . . 110.0(10) ?
C11 C15 H152 . . . 109.0(10) ?
C16 C15 H151 . . . 108(2) ?
C16 C15 H152 . . . 108.0(10) ?
H151 C15 H152 . . . 118(3) ?
C15 C16 C17 . . . 107.9(3) ?
C15 C16 C20 . . . 132.6(4) ?
C17 C16 C20 . . . 119.5(4) ?
C12 C17 C16 . . . 106.8(3) ?
C12 C17 O2 . . . 126.8(4) ?
C16 C17 O2 . . . 126.4(4) ?
C10 C18 H181 . . . 110(2) ?
C10 C18 H182 . . . 109(2) ?
C10 C18 H183 . . . 109(2) ?
H181 C18 H182 . . . 109(3) ?
H181 C18 H183 . . . 116(4) ?
H182 C18 H183 . . . 103(3) ?
C12 C19 H191 . . . 110(2) ?
C12 C19 H192 . . . 109(2) ?
C12 C19 H193 . . . 110(2) ?
H191 C19 H192 . . . 101(3) ?
H191 C19 H193 . . . 106(3) ?
H192 C19 H193 . . . 121(4) ?
C16 C20 C21 . . . 130.7(4) yes
C16 C20 H20 . . . 119(2) ?
C21 C20 H20 . . . 110(2) ?
C20 C21 C22 . . . 124.1(4) ?
C20 C21 C26 . . . 120.4(4) ?
C22 C21 C26 . . . 115.3(4) ?
C21 C22 C23 . . . 121.5(4) ?
C21 C22 H22 . . . 120(2) ?
C23 C22 H22 . . . 119(2) ?
C22 C23 C24 . . . 120.9(5) ?
C22 C23 H23 . . . 121.0(10) ?
C24 C23 H23 . . . 118.0(10) ?
C23 C24 C25 . . . 118.2(4) ?
C23 C24 O3 . . . 115.1(5) ?
C25 C24 O3 . . . 126.6(4) ?
C24 C25 C26 . . . 119.8(4) ?
C24 C25 H25 . . . 120(2) ?
C26 C25 H25 . . . 120(2) ?
C21 C26 C25 . . . 124.2(5) ?
C21 C26 H26 . . . 114(2) ?
C25 C26 H26 . . . 120.0(10) ?
C28 C27 O3 . . . 107.8(5) ?
C28 C27 H271 . . . 110(3) ?
C28 C27 H272 . . . 109(2) ?
O3 C27 H271 . . . 105(3) ?
O3 C27 H272 . . . 105(2) ?
H271 C27 H272 . . . 120(4) ?
C27 C28 C29 . . . 112.6(7) ?
C27 C28 H281 . . . 109(2) ?
C27 C28 H282 . . . 110(3) ?
C29 C28 H281 . . . 109(2) ?
C29 C28 H282 . . . 110(3) ?
H281 C28 H282 . . . 107(3) ?
C28 C29 C30 . . . 118.1(9) ?
C28 C29 H291 . . . 110(2) ?
C28 C29 H292 . . . 109(4) ?
C30 C29 H291 . . . 115(5) ?
C30 C29 H292 . . . 105(5) ?
H291 C29 H292 . . . 97(7) ?
C29 C30 H301 . . . 110(4) ?
C29 C30 H302 . . . 109(5) ?
C29 C30 H303 . . . 110(5) ?
H301 C30 H302 . . . 88(7) ?
H301 C30 H303 . . . 133(7) ?
H302 C30 H303 . . . 102(8) ?
C24 O3 C27 . . . 118.1(4) ?

loop_
_geom_bond_atom_site_label_1
_geom_bond_atom_site_label_2
_geom_bond_site_symmetry_1
_geom_bond_site_symmetry_2
_geom_bond_distance
_geom_bond_publ_flag
C1 C2 . . 1.334(7) yes
C1 C10 . . 1.498(6) yes
C1 H1 . . .97(4) ?
C2 C3 . . 1.438(7) yes
C2 H2 . . 1.05(6) ?
C3 C4 . . 1.450(8) yes
C3 O1 . . 1.227(6) yes
C4 C5 . . 1.330(6) yes
C4 H4 . . .93(3) ?
C5 C6 . . 1.517(6) ?
C5 C10 . . 1.504(5) yes
C6 C7 . . 1.537(6) ?
C6 H61 . . 1.01(4) ?
C6 H62 . . .98(3) ?
C7 C8 . . 1.522(5) ?
C7 H71 . . .98(3) ?
C7 H72 . . 1.03(4) ?
C8 C9 . . 1.548(5) ?
C8 C11 . . 1.518(5) ?
C8 H8 . . .90(3) ?
C9 C10 . . 1.574(5) ?
C9 C14 . . 1.533(5) ?
C9 H9 . . .95(3) ?
C10 C18 . . 1.540(6) ?
C11 C12 . . 1.536(5) ?
C11 C15 . . 1.542(5) ?
C11 H11 . . .89(3) ?
C12 C13 . . 1.514(6) ?
C12 C17 . . 1.514(6) ?
C12 C19 . . 1.543(6) ?
C13 C14 . . 1.531(6) ?
C13 H131 . . .95(4) ?
C13 H132 . . 1.03(4) ?
C14 H141 . . 1.05(4) ?
C14 H142 . . 1.08(3) ?
C15 C16 . . 1.509(5) ?
C15 H151 . . .96(4) ?
C15 H152 . . .95(3) ?
C16 C17 . . 1.504(6) ?
C16 C20 . . 1.338(6) yes
C17 O2 . . 1.222(5) ?
C18 H181 . . .96(4) ?
C18 H182 . . 1.06(3) ?
C18 H183 . . .95(4) ?
C19 H191 . . .95(3) ?
C19 H192 . . .98(4) ?
C19 H193 . . .97(4) ?
C20 C21 . . 1.446(6) yes
C20 H20 . . 1.04(5) ?
C21 C22 . . 1.403(6) ?
C21 C26 . . 1.398(6) ?
C22 C23 . . 1.372(6) ?
C22 H22 . . .94(4) ?
C23 C24 . . 1.396(6) ?
C23 H23 . . .97(4) ?
C24 C25 . . 1.390(8) ?
C24 O3 . . 1.361(6) ?
C25 C26 . . 1.345(7) ?
C25 H25 . . .94(4) ?
C26 H26 . . .74(5) ?
C27 C28 . . 1.480(10) ?
C27 O3 . . 1.445(5) ?
C27 H271 . . 1.05(5) ?
C27 H272 . . 1.04(5) ?
C28 C29 . . 1.470(10) ?
C28 H281 . . 1.04(4) ?
C28 H282 . . 1.03(5) ?
C29 C30 . . 1.50(2) ?
C29 H291 . . .89(6) ?
C29 H292 . . 1.03(7) ?
C30 H301 . . .94(6) ?
C30 H302 . . 1.12(8) ?
C30 H303 . . 1.10(10) ?

loop_
_geom_contact_atom_site_label_1
_geom_contact_atom_site_label_2
_geom_contact_distance
_geom_contact_site_symmetry_1
_geom_contact_site_symmetry_2
_geom_contact_publ_flag
C1 C3 2.425(7) . . ?
C1 C4 2.790(7) . . ?
C1 C5 2.479(6) . . ?
C1 C6 3.862(6) . . ?
C1 C6 4.073(6) . 1_554 ?
C1 C7 4.344(6) . . ?
C1 C8 3.894(5) . . ?
C1 C9 2.503(5) . . ?
C1 C13 4.399(6) . . ?
C1 C14 3.008(6) . . ?
C1 C18 4.275(7) . 1_554 ?
C1 C18 2.447(7) . . ?
C1 C29 3.840(10) . 3_457 ?
C1 C30 4.110(10) . 3_457 ?
C1 C30 4.210(10) . 4_647 ?
C1 O1 3.536(6) . . ?
C1 H2 2.07(5) . . ?
C1 H4 3.72(3) . . ?
C1 H61 3.24(4) . 1_554 ?
C1 H9 2.55(2) . . ?
C1 H141 3.36(3) . . ?
C1 H142 2.65(4) . . ?
C1 H181 3.28(4) . . ?
C1 H181 3.87(5) . 1_554 ?
C1 H182 2.61(3) . . ?
C1 H183 2.61(4) . . ?
C1 H183 3.88(4) . 1_554 ?
C1 H291 3.19(4) . 3_457 ?
C1 H292 3.74(9) . 3_457 ?
C1 H301 3.69(6) . 4_647 ?
C1 H302 4.00(10) . 4_647 ?
C1 H303 3.40(10) . 3_457 ?
C2 C4 2.452(7) . . ?
C2 C5 2.814(7) . . ?
C2 C5 4.400(7) . 1_554 ?
C2 C6 4.330(7) . . ?
C2 C6 4.093(7) . 1_554 ?
C2 C9 3.551(6) . . ?
C2 C10 2.506(6) . . ?
C2 C14 4.221(6) . . ?
C2 C18 3.517(7) . . ?
C2 C28 4.329(8) . 4_646 ?
C2 C29 4.240(10) . 4_646 ?
C2 C29 4.420(10) . 3_457 ?
C2 C30 4.310(10) . 3_457 ?
C2 C30 3.700(10) . 4_647 ?
C2 C30 4.400(10) . 4_646 ?
C2 O1 2.329(6) . . ?
C2 H1 2.01(4) . . ?
C2 H4 3.29(3) . . ?
C2 H61 3.52(3) . 1_554 ?
C2 H62 3.91(3) . 1_554 ?
C2 H9 3.32(2) . . ?
C2 H142 3.79(4) . . ?
C2 H182 3.82(4) . . ?
C2 H183 3.42(4) . . ?
C2 H183 4.03(4) . 1_554 ?
C2 H26 4.02(4) . 3_556 ?
C2 H281 3.62(4) . 4_646 ?
C2 H291 3.98(3) . 3_457 ?
C2 H292 3.60(10) . 4_646 ?
C2 H301 3.28(5) . 4_647 ?
C2 H301 3.76(5) . 4_646 ?
C2 H302 3.20(10) . 4_647 ?
C2 H303 3.89(9) . 4_647 ?
C2 H303 3.50(10) . 3_457 ?
C3 C5 2.444(7) . . ?
C3 C6 3.846(7) . . ?
C3 C9 4.032(6) . . ?
C3 C10 2.942(6) . . ?
C3 C18 4.021(7) . . ?
C3 C24 4.283(7) . 3_557 ?
C3 C25 4.288(8) . 3_556 ?
C3 C26 3.832(8) . 3_556 ?
C3 C27 4.333(9) . 3_557 ?
C3 C30 3.550(10) . 4_647 ?
C3 O3 4.213(6) . 3_557 ?
C3 H1 3.31(4) . . ?
C3 H2 2.15(5) . . ?
C3 H4 2.07(3) . . ?
C3 H62 4.00(3) . . ?
C3 H9 3.70(3) . . ?
C3 H183 3.84(3) . . ?
C3 H25 4.01(4) . 3_556 ?
C3 H26 3.18(4) . 3_556 ?
C3 H272 3.55(5) . 3_557 ?
C3 H281 3.64(3) . 4_646 ?
C3 H301 2.96(6) . 4_647 ?
C3 H302 2.90(10) . 4_647 ?
C4 C6 2.488(6) . . ?
C4 C7 3.505(6) . . ?
C4 C8 4.118(5) . . ?
C4 C9 3.526(6) . . ?
C4 C10 2.494(6) . . ?
C4 C18 3.534(6) . . ?
C4 C21 4.354(6) . 3_557 ?
C4 C22 4.202(6) . 3_557 ?
C4 C23 3.932(6) . 3_557 ?
C4 C24 3.748(6) . 3_557 ?
C4 C25 3.876(7) . 3_557 ?
C4 C26 4.141(8) . 3_557 ?
C4 C26 4.221(8) . 3_556 ?
C4 C30 3.980(10) . 4_647 ?
C4 O1 2.346(6) . . ?
C4 O3 4.146(5) . 3_557 ?
C4 H1 3.76(4) . . ?
C4 H2 3.40(5) . . ?
C4 H61 3.15(4) . . ?
C4 H62 2.55(3) . . ?
C4 H72 3.44(2) . . ?
C4 H9 3.31(3) . . ?
C4 H181 3.93(4) . . ?
C4 H183 3.47(3) . . ?
C4 H20 3.71(4) . 3_556 ?
C4 H26 3.49(5) . 3_556 ?
C4 H272 3.73(5) . 3_557 ?
C4 H301 3.15(6) . 4_647 ?
C4 H302 3.60(10) . 4_647 ?
C5 C7 2.483(5) . . ?
C5 C8 2.913(5) . . ?
C5 C9 2.476(5) . . ?
C5 C11 4.275(5) . . ?
C5 C14 3.871(6) . . ?
C5 C18 2.496(6) . . ?
C5 O1 3.555(6) . . ?
C5 H1 3.35(4) . . ?
C5 H2 3.86(6) . . ?
C5 H2 4.01(6) . 1_556 ?
C5 H4 1.94(3) . . ?
C5 H61 2.09(4) . . ?
C5 H62 2.06(3) . . ?
C5 H71 3.33(3) . . ?
C5 H72 2.72(2) . . ?
C5 H8 3.25(3) . . ?
C5 H9 2.54(3) . . ?
C5 H181 2.73(4) . . ?
C5 H182 3.41(4) . . ?
C5 H183 2.70(3) . . ?
C5 H20 4.02(5) . 3_556 ?
C5 H301 3.60(6) . 4_647 ?
C6 C8 2.537(6) . . ?
C6 C9 4.061(6) . 1_556 ?
C6 C9 2.961(6) . . ?
C6 C10 2.551(6) . . ?
C6 C11 3.889(5) . . ?
C6 C13 4.246(6) . 1_556 ?
C6 C14 4.405(6) . . ?
C6 C14 4.149(6) . 1_556 ?
C6 C18 3.070(6) . . ?
C6 C20 4.053(6) . 3_557 ?
C6 C21 3.940(6) . 3_557 ?
C6 C22 4.236(6) . 3_557 ?
C6 C26 4.173(8) . 3_557 ?
C6 O2 4.296(5) . 3_556 ?
C6 H4 2.60(3) . . ?
C6 H71 2.08(3) . . ?
C6 H72 2.11(3) . . ?
C6 H8 2.76(3) . . ?
C6 H9 3.26(3) . 1_556 ?
C6 H9 3.18(3) . . ?
C6 H132 3.44(4) . 1_556 ?
C6 H142 3.72(4) . 1_556 ?
C6 H181 2.79(4) . . ?
C6 H183 3.40(4) . . ?
C7 C9 2.539(6) . . ?
C7 C10 3.003(5) . . ?
C7 C11 2.522(5) . . ?
C7 C12 3.903(6) . . ?
C7 C13 4.097(6) . 1_556 ?
C7 C13 4.412(6) . . ?
C7 C14 3.900(6) . . ?
C7 C15 3.151(5) . . ?
C7 C17 4.295(6) . 3_556 ?
C7 C18 3.712(6) . . ?
C7 C19 4.391(6) . 3_557 ?
C7 C20 4.388(6) . 3_557 ?
C7 O2 3.254(5) . 3_556 ?
C7 H4 3.65(3) . . ?
C7 H61 2.09(3) . . ?
C7 H62 2.11(3) . . ?
C7 H8 2.02(3) . . ?
C7 H9 2.69(3) . . ?
C7 H9 3.92(3) . 1_556 ?
C7 H11 2.70(3) . . ?
C7 H132 3.10(4) . 1_556 ?
C7 H151 3.34(3) . . ?
C7 H152 3.06(2) . . ?
C7 H181 3.31(4) . . ?
C7 H193 3.53(4) . 3_557 ?
C7 H20 3.97(5) . 3_556 ?
C8 C10 2.603(5) . . ?
C8 C12 2.551(5) . . ?
C8 C13 3.976(6) . 1_556 ?
C8 C13 3.002(6) . . ?
C8 C14 2.548(6) . . ?
C8 C15 2.678(5) . . ?
C8 C16 3.831(5) . . ?
C8 C17 3.756(5) . . ?
C8 C18 3.182(6) . . ?
C8 C19 3.125(5) . . ?
C8 O2 4.077(5) . 3_556 ?
C8 H61 2.77(4) . . ?
C8 H62 3.39(3) . . ?
C8 H71 2.04(3) . . ?
C8 H72 2.09(3) . . ?
C8 H9 2.05(3) . . ?
C8 H11 1.99(3) . . ?
C8 H131 3.85(4) . . ?
C8 H132 3.41(4) . . ?
C8 H132 3.06(4) . 1_556 ?
C8 H141 2.78(4) . . ?
C8 H142 3.50(3) . . ?
C8 H151 2.86(2) . . ?
C8 H152 3.02(2) . . ?
C8 H181 2.81(4) . . ?
C8 H182 3.63(4) . . ?
C8 H183 4.03(5) . . ?
C8 H191 4.00(4) . . ?
C8 H192 2.95(3) . . ?
C8 H193 3.43(3) . . ?
C9 C11 2.470(5) . . ?
C9 C12 2.954(5) . . ?
C9 C13 2.558(6) . . ?
C9 C15 3.946(5) . . ?
C9 C17 4.284(5) . . ?
C9 C18 2.579(6) . . ?
C9 C19 3.712(6) . . ?
C9 H1 2.78(3) . . ?
C9 H61 3.30(4) . . ?
C9 H61 3.18(4) . 1_554 ?
C9 H62 3.85(3) . . ?
C9 H71 3.36(3) . . ?
C9 H72 2.80(3) . . ?
C9 H8 2.01(3) . . ?
C9 H11 2.60(2) . . ?
C9 H131 3.37(4) . . ?
C9 H132 2.84(3) . . ?
C9 H141 2.09(4) . . ?
C9 H142 2.19(4) . . ?
C9 H181 2.71(4) . . ?
C9 H182 2.84(4) . . ?
C9 H183 3.40(4) . . ?
C9 H192 3.36(4) . . ?
C10 C11 3.902(5) . . ?
C10 C13 3.969(6) . . ?
C10 C14 2.598(5) . . ?
C10 O1 4.169(5) . . ?
C10 H1 2.10(4) . . ?
C10 H2 3.45(5) . . ?
C10 H4 3.32(3) . . ?
C10 H61 2.77(4) . . ?
C10 H61 3.80(4) . 1_554 ?
C10 H62 3.37(3) . . ?
C10 H71 3.87(3) . . ?
C10 H72 3.38(3) . . ?
C10 H8 2.80(3) . . ?
C10 H9 1.98(3) . . ?
C10 H141 2.80(3) . . ?
C10 H142 2.82(4) . . ?
C10 H181 2.07(4) . . ?
C10 H182 2.14(4) . . ?
C10 H183 2.07(4) . . ?
C10 H291 3.82(5) . 3_457 ?
C10 H301 3.92(6) . 4_647 ?
C11 C13 2.495(6) . . ?
C11 C14 2.889(5) . . ?
C11 C16 2.382(5) . . ?
C11 C17 4.416(6) . 3_556 ?
C11 C17 2.341(5) . . ?
C11 C19 2.563(5) . . ?
C11 C20 3.702(5) . . ?
C11 O2 3.836(5) . 3_556 ?
C11 O2 3.460(5) . . ?
C11 H71 2.74(3) . . ?
C11 H72 2.68(3) . . ?
C11 H8 1.99(3) . . ?
C11 H9 2.67(2) . . ?
C11 H131 3.32(4) . . ?
C11 H132 2.75(4) . . ?
C11 H132 3.80(4) . 1_556 ?
C11 H141 3.29(3) . . ?
C11 H142 3.88(3) . . ?
C11 H151 2.08(3) . . ?
C11 H152 2.06(2) . . ?
C11 H191 3.37(4) . . ?
C11 H191 3.60(4) . 3_556 ?
C11 H192 2.88(3) . . ?
C11 H193 2.74(3) . . ?
C12 C14 2.503(6) . . ?
C12 C15 2.423(5) . . ?
C12 C16 2.423(5) . . ?
C12 C20 3.674(6) . . ?
C12 O2 2.449(5) . . ?
C12 H8 2.67(3) . . ?
C12 H9 3.29(3) . . ?
C12 H11 1.99(3) . . ?
C12 H131 2.04(3) . . ?
C12 H132 2.10(4) . . ?
C12 H141 2.77(2) . . ?
C12 H142 3.43(3) . . ?
C12 H151 2.74(4) . . ?
C12 H152 3.21(3) . . ?
C12 H152 3.95(3) . 3_456 ?
C12 H191 2.06(4) . . ?
C12 H192 2.08(4) . . ?
C12 H193 2.08(4) . . ?
C13 C15 3.774(6) . . ?
C13 C16 3.765(6) . . ?
C13 C17 2.563(6) . . ?
C13 C19 2.530(7) . . ?
C13 C21 4.333(6) . 3_456 ?
C13 C22 4.363(6) . 3_456 ?
C13 O2 2.972(5) . . ?
C13 H61 3.47(4) . 1_554 ?
C13 H71 3.60(4) . 1_554 ?
C13 H8 3.23(3) . . ?
C13 H8 3.22(3) . 1_554 ?
C13 H9 2.79(3) . . ?
C13 H11 2.62(3) . . ?
C13 H141 2.13(3) . . ?
C13 H142 2.14(3) . . ?
C13 H151 3.87(4) . 1_554 ?
C13 H152 3.74(3) . 3_456 ?
C13 H181 3.61(4) . 1_554 ?
C13 H191 2.73(4) . . ?
C13 H192 2.64(4) . . ?
C13 H193 3.35(4) . . ?
C13 H23 4.00(4) . 3_457 ?
C14 C15 4.369(6) . . ?
C14 C17 3.880(6) . . ?
C14 C18 4.249(7) . 1_554 ?
C14 C18 3.102(7) . . ?
C14 C19 3.111(6) . . ?
C14 C23 4.140(6) . 3_457 ?
C14 H1 2.75(3) . . ?
C14 H61 3.18(4) . 1_554 ?
C14 H8 3.91(3) . 1_554 ?
C14 H8 2.69(3) . . ?
C14 H9 2.06(3) . . ?
C14 H11 3.11(2) . . ?
C14 H131 2.07(3) . . ?
C14 H132 2.12(3) . . ?
C14 H181 3.30(5) . . ?
C14 H181 3.35(5) . 1_554 ?
C14 H182 2.80(3) . . ?
C14 H183 3.96(4) . . ?
C14 H191 3.49(4) . . ?
C14 H192 2.73(4) . . ?
C14 H193 3.96(4) . . ?
C14 H23 3.42(4) . 3_457 ?
C15 C17 2.435(6) . . ?
C15 C17 4.343(6) . 1_556 ?
C15 C19 3.006(6) . . ?
C15 C19 4.354(6) . 3_556 ?
C15 C19 4.136(6) . 3_557 ?
C15 C20 2.608(5) . . ?
C15 C21 3.304(5) . . ?
C15 C22 3.254(5) . . ?
C15 O2 3.549(5) . 1_556 ?
C15 O2 3.855(5) . 3_556 ?
C15 O2 3.607(5) . . ?
C15 H71 2.87(3) . . ?
C15 H72 3.29(3) . . ?
C15 H8 2.91(3) . . ?
C15 H11 1.92(3) . . ?
C15 H131 3.74(4) . 3_556 ?
C15 H132 3.77(3) . 1_556 ?
C15 H132 4.00(3) . . ?
C15 H191 3.78(4) . . ?
C15 H191 4.03(3) . 3_557 ?
C15 H191 3.46(3) . 3_556 ?
C15 H192 3.58(4) . . ?
C15 H193 2.66(3) . . ?
C15 H193 3.68(3) . 3_557 ?
C15 H20 3.50(4) . . ?
C15 H22 2.62(3) . . ?
C16 C19 4.065(6) . 3_556 ?
C16 C19 3.076(6) . . ?
C16 C21 2.532(5) . . ?
C16 C22 3.118(6) . . ?
C16 C26 3.751(6) . . ?
C16 O2 2.436(5) . . ?
C16 O2 4.228(5) . 1_556 ?
C16 H62 3.92(3) . 3_457 ?
C16 H11 2.53(2) . . ?
C16 H131 3.83(4) . 3_556 ?
C16 H132 3.88(3) . . ?
C16 H151 2.02(4) . . ?
C16 H152 2.01(3) . . ?
C16 H191 3.53(4) . . ?
C16 H191 3.13(3) . 3_556 ?
C16 H192 3.93(4) . . ?
C16 H193 2.72(3) . . ?
C16 H20 2.05(3) . . ?
C16 H22 2.88(3) . . ?
C16 H26 3.84(2) . . ?
C17 C19 2.445(6) . . ?
C17 C19 4.394(6) . 3_556 ?
C17 C20 2.457(6) . . ?
C17 C21 3.861(6) . . ?
C17 H72 3.33(3) . 3_456 ?
C17 H8 3.97(3) . . ?
C17 H11 2.46(3) . . ?
C17 H11 3.67(3) . 3_456 ?
C17 H131 2.84(3) . . ?
C17 H132 2.69(3) . . ?
C17 H151 2.92(4) . . ?
C17 H151 3.43(4) . 1_554 ?
C17 H152 3.74(3) . 3_456 ?
C17 H152 3.10(3) . . ?
C17 H191 3.49(4) . 3_556 ?
C17 H191 2.65(4) . . ?
C17 H192 3.30(4) . . ?
C17 H193 2.55(4) . . ?
C17 H20 2.61(3) . . ?
C17 H22 3.83(3) . 1_554 ?
C18 C23 3.990(6) . 3_457 ?
C18 C24 3.845(6) . 3_457 ?
C18 C27 4.318(8) . 3_457 ?
C18 C29 3.890(10) . 3_457 ?
C18 O3 3.571(5) . 3_457 ?
C18 H1 3.67(4) . 1_556 ?
C18 H1 2.67(4) . . ?
C18 H61 2.74(4) . . ?
C18 H62 3.92(3) . . ?
C18 H8 2.91(3) . . ?
C18 H9 3.31(3) . . ?
C18 H141 2.74(4) . . ?
C18 H142 3.26(3) . 1_556 ?
C18 H142 3.38(3) . . ?
C18 H23 3.90(4) . 3_457 ?
C18 H271 3.95(5) . 3_457 ?
C18 H291 3.19(6) . 3_457 ?
C18 H292 3.50(10) . 3_457 ?
C18 H301 3.85(7) . 4_647 ?
C19 C20 4.256(6) . 3_456 ?
C19 C20 4.156(6) . . ?
C19 C22 3.739(6) . 3_457 ?
C19 C23 3.884(6) . 3_457 ?
C19 O2 4.066(6) . 1_556 ?
C19 O2 3.280(6) . . ?
C19 H71 3.55(3) . 3_457 ?
C19 H8 2.76(3) . . ?
C19 H11 3.67(3) . 3_456 ?
C19 H11 3.30(3) . . ?
C19 H131 2.64(4) . . ?
C19 H131 3.91(4) . 1_556 ?
C19 H132 4.00(4) . 1_556 ?
C19 H132 3.41(4) . . ?
C19 H141 2.82(3) . . ?
C19 H151 2.80(4) . . ?
C19 H152 3.46(3) . 3_457 ?
C19 H152 3.94(3) . . ?
C19 H152 3.86(3) . 3_456 ?
C19 H22 3.13(4) . 3_457 ?
C19 H23 3.45(3) . 3_457 ?
C20 C22 4.165(7) . 1_554 ?
C20 C22 2.516(6) . . ?
C20 C23 3.922(7) . 1_554 ?
C20 C23 3.767(7) . . ?
C20 C24 4.266(6) . . ?
C20 C25 3.727(6) . . ?
C20 C26 2.468(6) . . ?
C20 O2 2.909(5) . . ?
C20 H62 3.17(3) . 3_457 ?
C20 H72 3.88(4) . 3_456 ?
C20 H11 3.76(2) . . ?
C20 H131 3.72(4) . 3_556 ?
C20 H151 2.96(3) . . ?
C20 H152 2.83(2) . . ?
C20 H191 3.45(4) . 3_556 ?
C20 H193 3.66(4) . . ?
C20 H22 2.71(3) . . ?
C20 H22 3.77(3) . 1_554 ?
C20 H23 3.27(4) . 1_554 ?
C20 H26 2.51(2) . . ?
C21 C23 2.421(7) . . ?
C21 C23 4.212(7) . 1_554 ?
C21 C24 2.822(6) . . ?
C21 C25 2.424(6) . . ?
C21 O2 4.348(5) . . ?
C21 O3 4.179(5) . . ?
C21 H4 3.52(3) . 3_457 ?
C21 H62 2.99(3) . 3_457 ?
C21 H131 3.47(4) . 3_556 ?
C21 H151 3.48(2) . . ?
C21 H152 3.24(2) . . ?
C21 H20 2.05(5) . . ?
C21 H22 2.04(3) . . ?
C21 H23 3.30(4) . . ?
C21 H23 3.39(4) . 1_554 ?
C21 H25 3.26(4) . . ?
C21 H26 1.83(3) . . ?
C22 C24 2.408(6) . . ?
C22 C25 2.758(6) . . ?
C22 C26 2.366(7) . . ?
C22 O2 3.879(5) . 1_556 ?
C22 O3 3.603(5) . . ?
C22 H4 3.37(3) . 3_457 ?
C22 H62 3.42(3) . 3_457 ?
C22 H72 4.00(3) . 3_457 ?
C22 H131 3.46(4) . 3_556 ?
C22 H141 3.94(4) . 3_557 ?
C22 H151 3.20(2) . . ?
C22 H152 3.03(2) . . ?
C22 H191 3.68(3) . 3_557 ?
C22 H192 3.00(4) . 3_557 ?
C22 H193 4.02(4) . 3_557 ?
C22 H20 3.35(5) . . ?
C22 H20 3.52(5) . 1_556 ?
C22 H23 2.05(4) . . ?
C22 H25 3.70(4) . . ?
C22 H26 3.01(4) . . ?
C23 C25 2.391(7) . . ?
C23 C26 3.802(8) . 1_556 ?
C23 C26 2.720(8) . . ?
C23 C27 3.652(6) . . ?
C23 O3 2.327(5) . . ?
C23 H4 3.08(3) . 3_457 ?
C23 H62 4.02(3) . 3_457 ?
C23 H141 3.10(4) . 3_557 ?
C23 H181 3.75(4) . 3_557 ?
C23 H182 3.25(4) . 3_557 ?
C23 H191 3.86(4) . 3_557 ?
C23 H192 2.99(4) . 3_557 ?
C23 H20 3.36(5) . 1_556 ?
C23 H22 2.00(4) . . ?
C23 H25 3.24(4) . . ?
C23 H26 3.45(5) . . ?
C23 H26 3.38(5) . 1_556 ?
C23 H271 3.98(5) . . ?
C23 H272 3.83(4) . . ?
C24 C26 2.366(8) . . ?
C24 C26 4.253(8) . 1_556 ?
C24 C27 2.407(6) . . ?
C24 C28 3.640(7) . . ?
C24 C29 4.160(10) . . ?
C24 O1 3.901(6) . 3_457 ?
C24 H4 2.87(3) . 3_457 ?
C24 H141 3.81(4) . 3_557 ?
C24 H181 3.76(4) . 3_557 ?
C24 H182 3.08(4) . 3_557 ?
C24 H22 3.24(4) . . ?
C24 H23 2.04(3) . . ?
C24 H25 2.03(3) . . ?
C24 H26 3.03(5) . . ?
C24 H26 3.76(5) . 1_556 ?
C24 H271 2.67(5) . . ?
C24 H272 2.58(5) . . ?
C24 H282 3.85(5) . . ?
C24 H291 3.74(6) . . ?
C25 C27 2.880(8) . . ?
C25 C28 4.333(9) . 1_554 ?
C25 C28 4.334(9) . . ?
C25 O1 3.627(7) . 3_456 ?
C25 O3 4.105(7) . 1_554 ?
C25 O3 2.458(7) . . ?
C25 H4 2.99(3) . 3_457 ?
C25 H62 3.84(3) . 3_457 ?
C25 H20 3.87(4) . . ?
C25 H22 3.70(4) . . ?
C25 H23 3.26(4) . . ?
C25 H23 3.99(4) . 1_554 ?
C25 H26 1.83(4) . . ?
C25 H271 2.86(5) . . ?
C25 H272 2.79(4) . . ?
C25 H281 3.85(4) . 2_564 ?
C25 H282 3.49(5) . 1_554 ?
C26 C27 4.219(8) . . ?
C26 O1 3.479(7) . 3_456 ?
C26 O3 3.835(7) . 1_554 ?
C26 O3 3.653(7) . . ?
C26 H4 3.28(3) . 3_457 ?
C26 H62 3.22(3) . 3_457 ?
C26 H20 2.53(4) . . ?
C26 H22 3.22(3) . . ?
C26 H23 3.69(4) . . ?
C26 H23 3.07(4) . 1_554 ?
C26 H25 1.99(4) . . ?
C26 H282 4.02(5) . 1_554 ?
C27 C28 4.200(10) . 2_564 ?
C27 C29 2.450(10) . . ?
C27 C30 3.840(10) . . ?
C27 O1 3.419(8) . 3_457 ?
C27 O1 3.739(6) . 4_656 ?
C27 H4 3.93(3) . 3_457 ?
C27 H182 3.53(4) . 3_557 ?
C27 H23 3.89(2) . . ?
C27 H25 2.61(3) . . ?
C27 H281 3.77(4) . 2_564 ?
C27 H281 2.07(4) . . ?
C27 H282 2.07(5) . . ?
C27 H282 3.60(5) . 2_564 ?
C27 H291 2.57(6) . . ?
C27 H292 2.64(6) . . ?
C27 H302 3.47(9) . 1_554 ?
C28 C30 2.54(2) . . ?
C28 O1 3.709(8) . 4_656 ?
C28 O1 3.618(8) . 3_457 ?
C28 O3 2.365(6) . . ?
C28 H2 3.51(5) . 4_656 ?
C28 H182 3.90(4) . 3_557 ?
C28 H25 3.55(3) . 1_556 ?
C28 H271 2.08(5) . . ?
C28 H272 3.36(5) . 2_565 ?
C28 H272 2.08(5) . . ?
C28 H282 4.01(5) . 2_564 ?
C28 H291 1.96(4) . . ?
C28 H292 2.05(5) . . ?
C28 H301 2.73(7) . . ?
C28 H302 2.68(9) . . ?
C28 H303 3.40(10) . . ?
C29 O1 4.400(10) . 4_656 ?
C29 O3 2.850(10) . . ?
C29 H1 3.25(4) . 3_557 ?
C29 H2 3.27(5) . 4_656 ?
C29 H182 3.22(4) . 3_557 ?
C29 H183 3.55(4) . 3_557 ?
C29 H25 3.91(4) . 1_556 ?
C29 H271 2.63(5) . . ?
C29 H271 4.00(5) . 1_556 ?
C29 H272 3.35(5) . . ?
C29 H281 2.05(4) . . ?
C29 H282 2.06(5) . . ?
C29 H301 2.02(6) . . ?
C29 H302 2.14(9) . . ?
C29 H303 2.10(10) . . ?
C29 H303 3.80(10) . 2_664 ?
C30 O1 3.720(10) . 4_657 ?
C30 O3 4.270(10) . . ?
C30 H1 3.51(4) . 3_557 ?
C30 H2 3.95(4) . 3_557 ?
C30 H2 3.35(6) . 4_656 ?
C30 H2 3.98(6) . 4_657 ?
C30 H183 3.67(4) . 4_657 ?
C30 H271 4.04(5) . . ?
C30 H271 3.43(5) . 1_556 ?
C30 H281 2.73(4) . . ?
C30 H282 2.81(5) . . ?
C30 H291 2.04(7) . . ?
C30 H292 2.02(8) . . ?
C30 H292 3.66(6) . 2_665 ?
C30 H303 3.80(10) . 2_664 ?
O1 O3 3.467(5) . 3_557 ?
O1 H2 2.58(4) . . ?
O1 H4 2.57(3) . . ?
O1 H25 3.13(4) . 3_556 ?
O1 H26 2.91(3) . 3_556 ?
O1 H271 3.38(5) . 4_646 ?
O1 H272 3.78(4) . 4_646 ?
O1 H272 2.74(4) . 3_557 ?
O1 H281 2.88(3) . 4_646 ?
O1 H282 2.94(5) . 3_557 ?
O1 H301 3.34(6) . 4_647 ?
O1 H302 2.80(10) . 4_647 ?
O2 H71 3.38(3) . 3_456 ?
O2 H72 2.33(3) . 3_456 ?
O2 H11 3.42(3) . . ?
O2 H11 3.26(3) . 3_456 ?
O2 H131 2.95(3) . . ?
O2 H132 2.89(3) . . ?
O2 H151 2.60(4) . 1_554 ?
O2 H152 3.09(3) . 3_456 ?
O2 H152 4.00(3) . 1_554 ?
O2 H191 3.80(4) . 3_556 ?
O2 H191 3.16(3) . . ?
O2 H193 3.22(4) . 1_554 ?
O2 H193 3.48(4) . . ?
O2 H20 2.60(3) . . ?
O2 H22 3.18(4) . 1_554 ?
O3 H4 3.44(3) . 3_457 ?
O3 H141 3.69(3) . 3_557 ?
O3 H181 3.84(4) . 3_557 ?
O3 H182 2.64(4) . 3_557 ?
O3 H183 3.68(3) . 3_557 ?
O3 H23 2.46(2) . . ?
O3 H25 3.73(3) . 1_556 ?
O3 H25 2.69(3) . . ?
O3 H26 3.46(5) . 1_556 ?
O3 H271 1.99(5) . . ?
O3 H272 1.99(5) . . ?
O3 H281 3.27(4) . . ?
O3 H282 2.59(5) . . ?
O3 H291 2.48(5) . . ?
O3 H292 3.16(8) . . ?
H1 H2 2.35(5) . . ?
H1 H61 3.24(5) . 1_554 ?
H1 H9 2.94(4) . . ?
H1 H141 3.02(5) . . ?
H1 H142 2.13(5) . . ?
H1 H181 3.53(6) . . ?
H1 H181 3.27(6) . 1_554 ?
H1 H182 2.43(5) . . ?
H1 H183 2.90(6) . . ?
H1 H183 3.26(6) . 1_554 ?
H1 H291 2.54(6) . 3_457 ?
H1 H292 3.40(10) . 3_457 ?
H1 H303 2.80(10) . 3_457 ?
H2 H61 3.63(6) . 1_554 ?
H2 H183 3.47(6) . 1_554 ?
H2 H281 2.87(5) . 4_646 ?
H2 H292 2.70(10) . 4_646 ?
H2 H301 2.73(8) . 4_646 ?
H2 H302 3.30(10) . 4_647 ?
H2 H303 3.00(10) . 3_457 ?
H4 H61 3.34(5) . . ?
H4 H62 2.30(4) . . ?
H4 H72 3.48(4) . . ?
H4 H20 3.53(5) . 3_556 ?
H4 H23 3.50(5) . 3_557 ?
H4 H25 3.43(5) . 3_557 ?
H4 H26 3.57(6) . 3_557 ?
H4 H26 3.35(6) . 3_556 ?
H4 H272 3.27(6) . 3_557 ?
H4 H301 3.58(7) . 4_647 ?
H61 H62 1.62(5) . . ?
H61 H71 2.35(4) . . ?
H61 H72 2.92(5) . . ?
H61 H8 2.65(5) . . ?
H61 H9 2.49(5) . 1_556 ?
H61 H132 2.82(5) . 1_556 ?
H61 H142 2.73(6) . 1_556 ?
H61 H181 2.23(5) . . ?
H61 H183 3.02(5) . . ?
H62 H71 2.43(4) . . ?
H62 H72 2.40(4) . . ?
H62 H9 3.23(5) . 1_556 ?
H62 H20 3.20(6) . 3_557 ?
H62 H26 3.22(6) . 3_557 ?
H71 H72 1.64(5) . . ?
H71 H8 2.29(5) . . ?
H71 H9 3.59(4) . . ?
H71 H9 3.51(4) . 1_556 ?
H71 H11 3.04(5) . . ?
H71 H11 3.48(5) . 1_556 ?
H71 H132 2.59(5) . 1_556 ?
H71 H151 2.88(5) . . ?
H71 H152 2.71(4) . . ?
H71 H191 3.42(5) . 3_557 ?
H71 H193 2.77(5) . 3_557 ?
H72 H8 2.83(4) . . ?
H72 H9 2.58(5) . . ?
H72 H11 2.50(4) . . ?
H72 H152 2.98(3) . . ?
H72 H193 3.44(5) . 3_557 ?
H72 H20 3.03(6) . 3_556 ?
H8 H9 2.75(4) . . ?
H8 H11 2.69(4) . . ?
H8 H131 3.21(4) . 1_556 ?
H8 H132 2.40(4) . 1_556 ?
H8 H141 2.57(5) . . ?
H8 H142 3.53(4) . 1_556 ?
H8 H151 2.80(4) . . ?
H8 H152 3.42(4) . . ?
H8 H181 2.33(5) . . ?
H8 H182 3.29(5) . . ?
H8 H192 2.41(4) . . ?
H8 H193 3.03(5) . . ?
H9 H11 2.46(3) . . ?
H9 H132 2.71(5) . . ?
H9 H141 2.88(5) . . ?
H9 H142 2.46(5) . . ?
H9 H181 3.54(5) . . ?
H9 H182 3.62(5) . . ?
H11 H131 3.50(5) . . ?
H11 H132 2.52(5) . . ?
H11 H151 2.70(5) . . ?
H11 H152 2.10(4) . . ?
H11 H191 2.87(4) . 3_556 ?
H11 H193 3.52(4) . . ?
H131 H132 1.59(5) . . ?
H131 H141 2.38(5) . . ?
H131 H142 2.41(4) . . ?
H131 H152 2.92(4) . 3_456 ?
H131 H181 3.60(5) . 1_554 ?
H131 H191 2.50(5) . . ?
H131 H192 2.76(6) . . ?
H131 H192 3.45(6) . 1_554 ?
H131 H193 3.64(5) . 1_554 ?
H131 H193 3.53(5) . . ?
H131 H22 3.50(5) . 3_456 ?
H132 H141 2.97(5) . . ?
H132 H142 2.44(4) . . ?
H132 H151 3.11(5) . 1_554 ?
H132 H181 3.25(5) . 1_554 ?
H132 H191 3.60(5) . . ?
H132 H192 3.63(6) . . ?
H141 H142 1.68(5) . . ?
H141 H181 2.82(6) . . ?
H141 H182 2.24(5) . . ?
H141 H183 3.61(5) . . ?
H141 H191 3.15(5) . . ?
H141 H192 2.15(5) . . ?
H141 H23 2.42(6) . 3_457 ?
H142 H181 2.42(6) . 1_554 ?
H142 H182 2.92(4) . . ?
H142 H183 3.43(5) . 1_554 ?
H151 H152 1.64(5) . . ?
H151 H191 3.60(5) . . ?
H151 H192 3.31(5) . . ?
H151 H193 2.23(5) . . ?
H151 H22 2.44(5) . . ?
H152 H191 3.06(4) . 3_556 ?
H152 H191 3.54(4) . 3_557 ?
H152 H192 3.41(5) . 3_557 ?
H152 H193 3.60(4) . . ?
H152 H193 2.95(5) . 3_557 ?
H152 H22 2.41(4) . . ?
H181 H182 1.64(5) . . ?
H181 H183 1.63(6) . . ?
H182 H183 1.58(5) . . ?
H182 H23 3.07(5) . 3_457 ?
H182 H271 3.38(6) . 3_457 ?
H182 H291 2.44(7) . 3_457 ?
H182 H292 3.10(10) . 3_457 ?
H183 H271 3.57(6) . 3_457 ?
H183 H291 3.02(8) . 3_457 ?
H183 H292 3.00(10) . 3_457 ?
H183 H301 3.05(8) . 4_647 ?
H191 H192 1.48(5) . . ?
H191 H193 1.53(5) . . ?
H191 H22 2.96(5) . 3_457 ?
H191 H23 3.34(5) . 3_457 ?
H192 H193 1.69(6) . . ?
H192 H22 2.58(5) . 3_457 ?
H192 H23 2.61(5) . 3_457 ?
H193 H22 3.33(5) . 3_457 ?
H20 H22 3.25(6) . 1_554 ?
H20 H23 2.91(6) . 1_554 ?
H20 H26 2.26(4) . . ?
H22 H23 2.32(5) . . ?
H23 H26 2.79(6) . 1_556 ?
H25 H26 2.20(5) . . ?
H25 H271 2.41(6) . . ?
H25 H272 2.45(5) . . ?
H25 H281 3.18(6) . 2_564 ?
H25 H282 2.64(6) . 1_554 ?
H25 H302 3.60(10) . 1_554 ?
H271 H272 1.81(7) . . ?
H271 H281 2.44(6) . . ?
H271 H282 2.93(7) . . ?
H271 H282 3.49(7) . 1_554 ?
H271 H291 2.76(9) . . ?
H271 H292 2.38(8) . . ?
H271 H302 2.50(10) . 1_554 ?
H271 H303 3.40(10) . 1_554 ?
H272 H281 2.41(6) . . ?
H272 H281 2.89(6) . 2_564 ?
H272 H282 2.83(7) . 2_564 ?
H272 H282 2.34(6) . . ?
H272 H291 3.51(7) . . ?
H272 H292 3.61(7) . . ?
H272 H302 3.58(9) . 2_564 ?
H281 H282 3.50(6) . 2_564 ?
H281 H282 1.67(6) . . ?
H281 H291 2.78(6) . . ?
H281 H292 2.39(7) . . ?
H281 H301 2.55(8) . . ?
H281 H302 2.84(9) . . ?
H282 H291 2.37(6) . . ?
H282 H292 2.91(7) . . ?
H282 H301 3.07(9) . . ?
H282 H302 2.50(10) . . ?
H282 H303 3.60(10) . . ?
H291 H292 1.40(10) . . ?
H291 H301 2.77(9) . . ?
H291 H302 2.60(10) . . ?
H291 H303 2.30(10) . . ?
H292 H301 2.30(10) . . ?
H292 H302 3.60(10) . 1_554 ?
H292 H302 2.90(10) . . ?
H292 H303 3.00(10) . 2_664 ?
H292 H303 2.50(10) . . ?
H301 H302 1.40(10) . . ?
H301 H303 1.80(10) . . ?
H302 H303 1.70(10) . . ?

loop_
_geom_torsion_atom_site_label_1
_geom_torsion_atom_site_label_2
_geom_torsion_atom_site_label_3
_geom_torsion_atom_site_label_4
_geom_torsion_site_symmetry_1
_geom_torsion_site_symmetry_2
_geom_torsion_site_symmetry_3
_geom_torsion_site_symmetry_4
_geom_torsion
_geom_torsion_publ_flag
C10 C1 C2 C3 . . . . .5(7) yes
C10 C1 C2 H2 . . . . -175(3) ?
H1 C1 C2 C3 . . . . -177(3) ?
H1 C1 C2 H2 . . . . 7(4) ?
C2 C1 C10 C5 . . . . -.1(6) yes
C2 C1 C10 C9 . . . . 117.9(5) ?
C2 C1 C10 C18 . . . . -120.7(5) ?
H1 C1 C10 C5 . . . . 178(2) ?
H1 C1 C10 C9 . . . . -64(2) ?
H1 C1 C10 C18 . . . . 57(2) ?
C1 C2 C3 C4 . . . . -.3(7) yes
C1 C2 C3 O1 . . . . 179.5(5) ?
H2 C2 C3 C4 . . . . 176(3) ?
H2 C2 C3 O1 . . . . -4(3) ?
C2 C3 C4 C5 . . . . -.4(7) yes
C2 C3 C4 H4 . . . . -172(2) ?
O1 C3 C4 C5 . . . . 179.7(5) ?
O1 C3 C4 H4 . . . . 8(2) ?
C3 C4 C5 C6 . . . . -176.6(4) ?
C3 C4 C5 C10 . . . . .9(7) yes
H4 C4 C5 C6 . . . . -5(2) ?
H4 C4 C5 C10 . . . . 173(2) ?
C4 C5 C6 C7 . . . . 117.8(5) ?
C4 C5 C6 H61 . . . . -124(2) ?
C4 C5 C6 H62 . . . . -4(2) ?
C10 C5 C6 C7 . . . . -59.9(4) ?
C10 C5 C6 H61 . . . . 59(2) ?
C10 C5 C6 H62 . . . . 178(2) ?
C4 C5 C10 C1 . . . . -.6(6) yes
C4 C5 C10 C9 . . . . -119.9(4) ?
C4 C5 C10 C18 . . . . 118.3(5) ?
C6 C5 C10 C1 . . . . 177.0(3) ?
C6 C5 C10 C9 . . . . 57.7(4) ?
C6 C5 C10 C18 . . . . -64.1(4) ?
C5 C6 C7 C8 . . . . 55.2(4) ?
C5 C6 C7 H71 . . . . 174(2) ?
C5 C6 C7 H72 . . . . -66(2) ?
H61 C6 C7 C8 . . . . -64(2) ?
H61 C6 C7 H71 . . . . 55(3) ?
H61 C6 C7 H72 . . . . 175(3) ?
H62 C6 C7 C8 . . . . 176(2) ?
H62 C6 C7 H71 . . . . -65(3) ?
H62 C6 C7 H72 . . . . 55(3) ?
C6 C7 C8 C9 . . . . -53.2(4) ?
C6 C7 C8 C11 . . . . -173.6(3) ?
C6 C7 C8 H8 . . . . 66(2) ?
H71 C7 C8 C9 . . . . -174(2) ?
H71 C7 C8 C11 . . . . 66(2) ?
H71 C7 C8 H8 . . . . -54(3) ?
H72 C7 C8 C9 . . . . 68.0(10) ?
H72 C7 C8 C11 . . . . -53.0(10) ?
H72 C7 C8 H8 . . . . -173(3) ?
C7 C8 C9 C10 . . . . 52.5(4) ?
C7 C8 C9 C14 . . . . -178.3(3) ?
C7 C8 C9 H9 . . . . -58(2) ?
C11 C8 C9 C10 . . . . 175.6(3) ?
C11 C8 C9 C14 . . . . -55.1(4) ?
C11 C8 C9 H9 . . . . 66(2) ?
H8 C8 C9 C10 . . . . -69(2) ?
H8 C8 C9 C14 . . . . 60(2) ?
H8 C8 C9 H9 . . . . -179(3) ?
C7 C8 C11 C12 . . . . -178.0(3) ?
C7 C8 C11 C15 . . . . -52.6(4) ?
C7 C8 C11 H11 . . . . 63(2) ?
C9 C8 C11 C12 . . . . 59.1(4) ?
C9 C8 C11 C15 . . . . -175.4(3) ?
C9 C8 C11 H11 . . . . -60(2) ?
H8 C8 C11 C12 . . . . -56(2) ?
H8 C8 C11 C15 . . . . 69(2) ?
H8 C8 C11 H11 . . . . -175(3) ?
C8 C9 C10 C1 . . . . -173.3(3) ?
C8 C9 C10 C5 . . . . -52.7(4) ?
C8 C9 C10 C18 . . . . 68.1(4) ?
C14 C9 C10 C1 . . . . 58.3(4) ?
C14 C9 C10 C5 . . . . 179.0(3) ?
C14 C9 C10 C18 . . . . -60.2(4) ?
H9 C9 C10 C1 . . . . -59(2) ?
H9 C9 C10 C5 . . . . 62(2) ?
H9 C9 C10 C18 . . . . -177(2) ?
C8 C9 C14 C13 . . . . 54.4(4) ?
C8 C9 C14 H141 . . . . -67.0(10) ?
C8 C9 C14 H142 . . . . 179(2) ?
C10 C9 C14 C13 . . . . -176.5(3) ?
C10 C9 C14 H141 . . . . 62.0(10) ?
C10 C9 C14 H142 . . . . -52(2) ?
H9 C9 C14 C13 . . . . -65(2) ?
H9 C9 C14 H141 . . . . 174(2) ?
H9 C9 C14 H142 . . . . 59(2) ?
C1 C10 C18 H181 . . . . -173(3) ?
C1 C10 C18 H182 . . . . -54(2) ?
C1 C10 C18 H183 . . . . 59(3) ?
C5 C10 C18 H181 . . . . 66(3) ?
C5 C10 C18 H182 . . . . -175(2) ?
C5 C10 C18 H183 . . . . -62(3) ?
C9 C10 C18 H181 . . . . -53(3) ?
C9 C10 C18 H182 . . . . 66(2) ?
C9 C10 C18 H183 . . . . 179(3) ?
C8 C11 C12 C13 . . . . -60.1(4) ?
C8 C11 C12 C17 . . . . 177.7(3) ?
C8 C11 C12 C19 . . . . 65.1(4) ?
C15 C11 C12 C13 . . . . 165.2(3) ?
C15 C11 C12 C17 . . . . 43.0(3) ?
C15 C11 C12 C19 . . . . -69.6(4) ?
H11 C11 C12 C13 . . . . 59.0(10) ?
H11 C11 C12 C17 . . . . -63.0(10) ?
H11 C11 C12 C19 . . . . -175.0(10) ?
C8 C11 C15 C16 . . . . -165.6(3) ?
C8 C11 C15 H151 . . . . -51(2) ?
C8 C11 C15 H152 . . . . 80(2) ?
C12 C11 C15 C16 . . . . -36.1(3) ?
C12 C11 C15 H151 . . . . 78(2) ?
C12 C11 C15 H152 . . . . -150(2) ?
H11 C11 C15 C16 . . . . 75(2) ?
H11 C11 C15 H151 . . . . -171(3) ?
H11 C11 C15 H152 . . . . -40(3) ?
C11 C12 C13 C14 . . . . 54.4(4) ?
C11 C12 C13 H131 . . . . 176(2) ?
C11 C12 C13 H132 . . . . -67(2) ?
C17 C12 C13 C14 . . . . 166.9(3) ?
C17 C12 C13 H131 . . . . -71(2) ?
C17 C12 C13 H132 . . . . 46(2) ?
C19 C12 C13 C14 . . . . -71.4(4) ?
C19 C12 C13 H131 . . . . 51(2) ?
C19 C12 C13 H132 . . . . 167(2) ?
C11 C12 C17 C16 . . . . -33.7(4) ?
C11 C12 C17 O2 . . . . 143.8(4) ?
C13 C12 C17 C16 . . . . -151.7(3) ?
C13 C12 C17 O2 . . . . 25.9(6) ?
C19 C12 C17 C16 . . . . 83.7(4) ?
C19 C12 C17 O2 . . . . -98.7(5) ?
C11 C12 C19 H191 . . . . 174(3) ?
C11 C12 C19 H192 . . . . -76(2) ?
C11 C12 C19 H193 . . . . 58(2) ?
C13 C12 C19 H191 . . . . -62(3) ?
C13 C12 C19 H192 . . . . 48(2) ?
C13 C12 C19 H193 . . . . -177(2) ?
C17 C12 C19 H191 . . . . 65(3) ?
C17 C12 C19 H192 . . . . 175(2) ?
C17 C12 C19 H193 . . . . -50(2) ?
C12 C13 C14 C9 . . . . -53.4(5) ?
C12 C13 C14 H141 . . . . 66(2) ?
C12 C13 C14 H142 . . . . -180(2) ?
H131 C13 C14 C9 . . . . -175(2) ?
H131 C13 C14 H141 . . . . -55(3) ?
H131 C13 C14 H142 . . . . 59(3) ?
H132 C13 C14 C9 . . . . 67(2) ?
H132 C13 C14 H141 . . . . -173(3) ?
H132 C13 C14 H142 . . . . -59(3) ?
C11 C15 C16 C17 . . . . 14.8(4) ?
C11 C15 C16 C20 . . . . -167.2(4) ?
H151 C15 C16 C17 . . . . -101(2) ?
H151 C15 C16 C20 . . . . 77(2) ?
H152 C15 C16 C17 . . . . 130(2) ?
H152 C15 C16 C20 . . . . -52(2) ?
C15 C16 C17 C12 . . . . 12.1(4) ?
C15 C16 C17 O2 . . . . -165.4(4) ?
C20 C16 C17 C12 . . . . -166.2(3) ?
C20 C16 C17 O2 . . . . 16.2(6) ?
C15 C16 C20 C21 . . . . -2.6(8) ?
C15 C16 C20 H20 . . . . 180(3) ?
C17 C16 C20 C21 . . . . 175.3(4) ?
C17 C16 C20 H20 . . . . -2(3) ?
C16 C20 C21 C22 . . . . -12.6(7) yes
C16 C20 C21 C26 . . . . 172.6(5) ?
H20 C20 C21 C22 . . . . 165(3) ?
H20 C20 C21 C26 . . . . -10(3) ?
C20 C21 C22 C23 . . . . -177.4(4) ?
C20 C21 C22 H22 . . . . 3(3) ?
C26 C21 C22 C23 . . . . -2.3(6) ?
C26 C21 C22 H22 . . . . 178(3) ?
C20 C21 C26 C25 . . . . 177.2(5) ?
C20 C21 C26 H26 . . . . 10(4) ?
C22 C21 C26 C25 . . . . 1.9(8) ?
C22 C21 C26 H26 . . . . -166(4) ?
C21 C22 C23 C24 . . . . 2.2(7) ?
C21 C22 C23 H23 . . . . 177(3) ?
H22 C22 C23 C24 . . . . -178(3) ?
H22 C22 C23 H23 . . . . -4(4) ?
C22 C23 C24 C25 . . . . -1.4(7) ?
C22 C23 C24 O3 . . . . 177.6(4) ?
H23 C23 C24 C25 . . . . -176(3) ?
H23 C23 C24 O3 . . . . 3(3) ?
C23 C24 C25 C26 . . . . 1.0(7) ?
C23 C24 C25 H25 . . . . -178(3) ?
O3 C24 C25 C26 . . . . -178.0(5) ?
O3 C24 C25 H25 . . . . 3(3) ?
C23 C24 O3 C27 . . . . -170.8(4) ?
C25 C24 O3 C27 . . . . 8.2(7) ?
C24 C25 C26 C21 . . . . -1.3(9) ?
C24 C25 C26 H26 . . . . 165(4) ?
H25 C25 C26 C21 . . . . 178(3) ?
H25 C25 C26 H26 . . . . -16(5) ?
O3 C27 C28 C29 . . . . 61.6(8) ?
O3 C27 C28 H281 . . . . -178(2) ?
O3 C27 C28 H282 . . . . -61(3) ?
H271 C27 C28 C29 . . . . -52(3) ?
H271 C27 C28 H281 . . . . 69(4) ?
H271 C27 C28 H282 . . . . -175(4) ?
H272 C27 C28 C29 . . . . 175(3) ?
H272 C27 C28 H281 . . . . -64(3) ?
H272 C27 C28 H282 . . . . 52(4) ?
C28 C27 O3 C24 . . . . 173.7(5) ?
H271 C27 O3 C24 . . . . -70(3) ?
H272 C27 O3 C24 . . . . 57(2) ?
C27 C28 C29 C30 . . . . 175.1(8) ?
C27 C28 C29 H291 . . . . -51(6) ?
C27 C28 C29 H292 . . . . 55(6) ?
H281 C28 C29 C30 . . . . 54(2) ?
H281 C28 C29 H291 . . . . -172(6) ?
H281 C28 C29 H292 . . . . -66(6) ?
H282 C28 C29 C30 . . . . -62(3) ?
H282 C28 C29 H291 . . . . 72(6) ?
H282 C28 C29 H292 . . . . 178(7) ?
C28 C29 C30 H301 . . . . -56(5) ?
C28 C29 C30 H302 . . . . 39(6) ?
C28 C29 C30 H303 . . . . 150(6) ?
H291 C29 C30 H301 . . . . 173(6) ?
H291 C29 C30 H302 . . . . -93(7) ?
H291 C29 C30 H303 . . . . 18(7) ?
H292 C29 C30 H301 . . . . 67(7) ?
H292 C29 C30 H302 . . . . 161(8) ?
H292 C29 C30 H303 . . . . -88(8) ?
